data_7007282
loop_
_publ_author_name
'Calucci, Lucia'
'Cloke, F Geoffrey N'
'Englert, Ulli'
'Hitchcock, Peter B.'
'Pampaloni, Guido'
'Pinzino, Calogero'
'Puccini, Filippo'
'Volpe, Manuel'

_publ_section_title
;
 Synthesis of chromium(0) and molybdenum(0) bis (eta(6)-arene)
 derivatives and their monoelectronic oxidation to
 [M(eta(6)-arene)(2)](+) cations.
;
_journal_issue 35
_journal_name_full 'Dalton transactions (Cambridge, England : 2003)'
_journal_page_first 4228
_journal_page_last 4234
_journal_paper_doi 10.1039/b602783k
_journal_year 2006
_chemical_compound_source 'synthesis as described'
_chemical_formula_moiety 'C30 H48 Mo, C15 H15 O10, 2(C4 H8 O)'
_chemical_formula_sum 'C53 H79 Mo O12'
_chemical_formula_weight 1004.1
_chemical_name_systematic
;
?
;
_space_group_IT_number 2
_symmetry_cell_setting triclinic
_symmetry_Int_Tables_number 2
_symmetry_space_group_name_Hall '-P 1'
_symmetry_space_group_name_H-M 'P -1'
_atom_sites_solution_hydrogens geom
_atom_sites_solution_primary direct
_atom_sites_solution_secondary difmap
_audit_conform_dict_location ftp://ftp.iucr.org/pub/cif_core.dic
_audit_conform_dict_name cif_core.dic
_audit_conform_dict_version 2.2
_audit_creation_date 2004-07-21T11:34:06-00:00
_audit_creation_method 'WinGX routine CIF_UPDATE'
_cell_angle_alpha 75.820(2)
_cell_angle_beta 84.673(2)
_cell_angle_gamma 76.999(2)
_cell_formula_units_Z 2
_cell_length_a 11.6201(5)
_cell_length_b 12.7552(5)
_cell_length_c 18.5897(7)
_cell_measurement_reflns_used 37528
_cell_measurement_temperature 173(2)
_cell_measurement_theta_max 25.028
_cell_measurement_theta_min 3.705
_cell_measurement_wavelength 0.71073
_cell_volume 2600.80(18)
_computing_cell_refinement 'HKL Scalepack (Otwinowski & Minor 1997)'
_computing_data_collection 'Collect (Nonius BV, 1997-2000)'
_computing_data_reduction 'HKL Denzo and Scalepack (Otwinowski & Minor 1997)'
_computing_molecular_graphics 'Ortep-3 for Windows (Farrugia, 1997)'
_computing_publication_material 'WinGX publication routines (Farrugia, 1999)'
_computing_structure_refinement 'SHELXL-97 (Sheldrick, 1997)'
_computing_structure_solution 'SHELXS-97 (Sheldrick, 1997)'
_diffrn_ambient_temperature 173(2)
_diffrn_detector 'CCD plate'
_diffrn_measured_fraction_theta_full 0.973
_diffrn_measured_fraction_theta_max 0.973
_diffrn_measurement_device '95mm CCD camera on \k-goniostat'
_diffrn_measurement_device_type KappaCCD
_diffrn_measurement_method 'CCD rotation images, thick slices'
_diffrn_orient_matrix_type 'by Nonius Collect from scalepack cell'
_diffrn_orient_matrix_UB_11 -0.379078E-1
_diffrn_orient_matrix_UB_12 -0.254529E-1
_diffrn_orient_matrix_UB_13 0.498718E-1
_diffrn_orient_matrix_UB_21 -0.788037E-1
_diffrn_orient_matrix_UB_22 0.425078E-1
_diffrn_orient_matrix_UB_23 -0.189922E-1
_diffrn_orient_matrix_UB_31 -0.128915E-1
_diffrn_orient_matrix_UB_32 -0.662135E-1
_diffrn_orient_matrix_UB_33 -0.15345E-1
_diffrn_radiation_monochromator graphite
_diffrn_radiation_probe x-ray
_diffrn_radiation_type MoK\a
_diffrn_radiation_wavelength 0.71073
_diffrn_reflns_av_R_equivalents 0.0537
_diffrn_reflns_av_unetI/netI 0.0517
_diffrn_reflns_limit_h_max 13
_diffrn_reflns_limit_h_min -13
_diffrn_reflns_limit_k_max 15
_diffrn_reflns_limit_k_min -15
_diffrn_reflns_limit_l_max 22
_diffrn_reflns_limit_l_min -22
_diffrn_reflns_number 33339
_diffrn_reflns_theta_full 25.24
_diffrn_reflns_theta_max 25.24
_diffrn_reflns_theta_min 3.73
_diffrn_source 'Enraf Nonius FR590'
_exptl_absorpt_coefficient_mu 0.311
_exptl_absorpt_correction_T_max 0.9846
_exptl_absorpt_correction_T_min 0.8901
_exptl_absorpt_correction_type multi-scan
_exptl_absorpt_process_details
;
[c.f. r.h. blessing, acta cryst. (1995), a51, 33-38]
;
_exptl_crystal_colour yellow
_exptl_crystal_density_diffrn 1.282
_exptl_crystal_density_method 'not measured'
_exptl_crystal_description plate
_exptl_crystal_F_000 1070
_exptl_crystal_size_max 0.4
_exptl_crystal_size_mid 0.3
_exptl_crystal_size_min 0.05
_refine_diff_density_max 1.706
_refine_diff_density_min -1.133
_refine_diff_density_rms 0.087
_refine_ls_extinction_method none
_refine_ls_goodness_of_fit_ref 1.016
_refine_ls_hydrogen_treatment riding
_refine_ls_matrix_type full
_refine_ls_number_parameters 598
_refine_ls_number_reflns 9150
_refine_ls_number_restraints 21
_refine_ls_restrained_S_all 1.036
_refine_ls_R_factor_all 0.094
_refine_ls_R_factor_gt 0.0643
_refine_ls_shift/su_max 0.002
_refine_ls_shift/su_mean 0
_refine_ls_structure_factor_coef Fsqd
_refine_ls_weighting_details 'calc w=1/[\s^2^(Fo^2^)+(0.0811P)^2^+7.8721P] where P=(Fo^2^+2Fc^2^)/3'
_refine_ls_weighting_scheme calc
_refine_ls_wR_factor_gt 0.1591
_refine_ls_wR_factor_ref 0.1774
_reflns_number_gt 6562
_reflns_number_total 9150
_reflns_threshold_expression >2sigma(I)
_cod_data_source_file b602783k.txt
_cod_data_source_block jul1904
_cod_original_sg_symbol_H-M P-1
_cod_database_code 7007282

loop_
_symmetry_equiv_pos_as_xyz
'x, y, z'
'-x, -y, -z'

loop_
_atom_site_label
_atom_site_type_symbol
_atom_site_fract_x
_atom_site_fract_y
_atom_site_fract_z
_atom_site_U_iso_or_equiv
_atom_site_adp_type
_atom_site_occupancy
_atom_site_symmetry_multiplicity
_atom_site_calc_flag
_atom_site_refinement_flags
_atom_site_disorder_assembly
_atom_site_disorder_group
Mo1 Mo 0 0.5 0.5 0.02291(17) Uani 1 2 d S . .
Mo2 Mo 0.5 0.5 0 0.02322(17) Uani 1 2 d S . .
O1 O 0.1780(3) 1.0726(3) 0.55498(19) 0.0394(9) Uani 1 1 d . A 1
O2 O 0.3446(3) 0.9429(3) 0.57809(18) 0.0351(8) Uani 1 1 d . A 1
O3 O 0.4834(3) 1.0677(4) 0.6422(2) 0.0502(10) Uani 1 1 d . A 1
O4 O 0.5310(3) 0.9386(3) 0.7467(2) 0.0439(9) Uani 1 1 d . A 1
O5 O 0.3488(4) 0.9399(4) 0.9223(2) 0.0588(12) Uani 1 1 d . A 1
O6 O 0.4172(3) 1.0762(3) 0.84145(19) 0.0392(9) Uani 1 1 d . A 1
O7 O 0.0738(5) 1.0616(4) 0.9019(2) 0.0687(14) Uani 1 1 d . A 1
O8 O 0.0052(3) 0.9309(3) 0.8689(2) 0.0476(10) Uani 1 1 d . A 1
O9 O -0.0736(3) 1.0456(4) 0.7202(2) 0.0598(12) Uani 1 1 d . A 1
O10 O 0.0296(3) 0.9329(3) 0.6509(2) 0.0426(9) Uani 1 1 d . A 1
C1 C -0.1958(4) 0.5861(4) 0.5092(3) 0.0278(10) Uani 1 1 d . B 1
C2 C -0.1390(4) 0.6525(4) 0.4497(3) 0.0286(11) Uani 1 1 d . B 1
H2 H -0.1419 0.7274 0.4502 0.034 Uiso 1 1 calc R B 1
C3 C -0.0786(4) 0.6101(4) 0.3900(3) 0.0285(11) Uani 1 1 d . B 1
C4 C -0.0740(4) 0.4971(4) 0.3914(3) 0.0285(11) Uani 1 1 d . B 1
H4 H -0.0322 0.467 0.3522 0.034 Uiso 1 1 calc R B 1
C5 C -0.1295(4) 0.4278(4) 0.4494(3) 0.0289(11) Uani 1 1 d . B 1
C6 C -0.1885(4) 0.4735(4) 0.5075(3) 0.0279(10) Uani 1 1 d . B 1
H6 H -0.2249 0.428 0.5472 0.033 Uiso 1 1 calc R B 1
C7 C -0.2711(4) 0.6340(4) 0.5696(3) 0.0352(12) Uani 1 1 d . B 1
H7 H -0.2807 0.5715 0.6126 0.042 Uiso 1 1 calc R B 1
C8 C -0.2184(5) 0.7154(4) 0.5975(3) 0.0408(13) Uani 1 1 d . B 1
H8A H -0.2714 0.7426 0.6362 0.061 Uiso 1 1 calc R B 1
H8B H -0.2089 0.7779 0.5562 0.061 Uiso 1 1 calc R B 1
H8C H -0.1412 0.6781 0.6181 0.061 Uiso 1 1 calc R B 1
C9 C -0.3935(5) 0.6903(6) 0.5391(4) 0.0614(18) Uani 1 1 d . B 1
H9A H -0.4439 0.7213 0.5773 0.092 Uiso 1 1 calc R B 1
H9B H -0.4293 0.6357 0.5253 0.092 Uiso 1 1 calc R B 1
H9C H -0.3857 0.7497 0.4953 0.092 Uiso 1 1 calc R B 1
C10 C -0.0311(5) 0.6856(4) 0.3232(3) 0.0361(12) Uani 1 1 d . B 1
H10 H -0.0232 0.7533 0.3387 0.043 Uiso 1 1 calc R B 1
C11 C -0.1230(5) 0.7214(5) 0.2630(3) 0.0487(15) Uani 1 1 d . B 1
H11A H -0.094 0.7705 0.2193 0.073 Uiso 1 1 calc R B 1
H11B H -0.1974 0.7606 0.2822 0.073 Uiso 1 1 calc R B 1
H11C H -0.1364 0.6559 0.2491 0.073 Uiso 1 1 calc R B 1
C12 C 0.0891(5) 0.6355(5) 0.2924(3) 0.0559(17) Uani 1 1 d . B 1
H12A H 0.1136 0.6894 0.2498 0.084 Uiso 1 1 calc R B 1
H12B H 0.0839 0.5689 0.2767 0.084 Uiso 1 1 calc R B 1
H12C H 0.1473 0.6161 0.331 0.084 Uiso 1 1 calc R B 1
C13 C -0.1330(5) 0.3122(4) 0.4435(3) 0.0343(12) Uani 1 1 d . B 1
H13 H -0.0657 0.2889 0.4093 0.041 Uiso 1 1 calc R B 1
C14 C -0.1200(5) 0.2257(4) 0.5161(3) 0.0443(14) Uani 1 1 d . B 1
H14A H -0.1232 0.1538 0.5072 0.066 Uiso 1 1 calc R B 1
H14B H -0.1845 0.2465 0.5512 0.066 Uiso 1 1 calc R B 1
H14C H -0.0441 0.2208 0.537 0.066 Uiso 1 1 calc R B 1
C15 C -0.2469(6) 0.3159(5) 0.4074(4) 0.0590(18) Uani 1 1 d . B 1
H15A H -0.2496 0.2414 0.4033 0.088 Uiso 1 1 calc R B 1
H15B H -0.2494 0.3653 0.3578 0.088 Uiso 1 1 calc R B 1
H15C H -0.315 0.3434 0.438 0.088 Uiso 1 1 calc R B 1
C16 C 0.6415(4) 0.5661(4) 0.0444(3) 0.0283(11) Uani 1 1 d . C 1
C17 C 0.6947(4) 0.5110(4) -0.0121(3) 0.0283(10) Uani 1 1 d . C 1
H17 H 0.7342 0.5504 -0.0534 0.034 Uiso 1 1 calc R C 1
C18 C 0.6911(4) 0.3998(4) -0.0089(3) 0.0270(10) Uani 1 1 d . C 1
C19 C 0.6312(4) 0.3429(4) 0.0535(2) 0.0259(10) Uani 1 1 d . C 1
H19 H 0.6275 0.2682 0.0566 0.031 Uiso 1 1 calc R C 1
C20 C 0.5771(4) 0.3938(4) 0.1110(2) 0.0281(11) Uani 1 1 d . C 1
C21 C 0.5815(4) 0.5058(4) 0.1054(3) 0.0281(10) Uani 1 1 d . C 1
H21 H 0.5436 0.5414 0.1432 0.034 Uiso 1 1 calc R C 1
C22 C 0.6543(5) 0.6824(4) 0.0435(3) 0.0374(12) Uani 1 1 d . C 1
H22 H 0.5867 0.7153 0.074 0.045 Uiso 1 1 calc R C 1
C23 C 0.6524(5) 0.7590(5) -0.0332(3) 0.0486(15) Uani 1 1 d . C 1
H23A H 0.6606 0.8321 -0.0291 0.073 Uiso 1 1 calc R C 1
H23B H 0.5773 0.7658 -0.0558 0.073 Uiso 1 1 calc R C 1
H23C H 0.718 0.7287 -0.0643 0.073 Uiso 1 1 calc R C 1
C24 C 0.7681(6) 0.6762(5) 0.0806(4) 0.0584(17) Uani 1 1 d . C 1
H24A H 0.7763 0.7511 0.0804 0.088 Uiso 1 1 calc R C 1
H24B H 0.8358 0.6407 0.0532 0.088 Uiso 1 1 calc R C 1
H24C H 0.7654 0.6329 0.1319 0.088 Uiso 1 1 calc R C 1
C25 C 0.7597(4) 0.3423(4) -0.0671(3) 0.0334(11) Uani 1 1 d . C 1
H25 H 0.7681 0.4004 -0.1132 0.04 Uiso 1 1 calc R C 1
C26 C 0.8838(5) 0.2874(6) -0.0393(4) 0.0567(17) Uani 1 1 d . C 1
H26A H 0.9298 0.2502 -0.0762 0.085 Uiso 1 1 calc R C 1
H26B H 0.8779 0.2331 0.0077 0.085 Uiso 1 1 calc R C 1
H26C H 0.9231 0.3439 -0.0314 0.085 Uiso 1 1 calc R C 1
C27 C 0.7009(5) 0.2589(5) -0.0874(3) 0.0437(13) Uani 1 1 d . C 1
H27A H 0.75 0.226 -0.1253 0.066 Uiso 1 1 calc R C 1
H27B H 0.623 0.2963 -0.1069 0.066 Uiso 1 1 calc R C 1
H27C H 0.6918 0.2007 -0.0432 0.066 Uiso 1 1 calc R C 1
C28 C 0.5244(4) 0.3261(4) 0.1807(3) 0.0345(12) Uani 1 1 d . C 1
H28 H 0.5071 0.2596 0.168 0.041 Uiso 1 1 calc R C 1
C29 C 0.4103(5) 0.3886(5) 0.2114(3) 0.0527(16) Uani 1 1 d . C 1
H29A H 0.3817 0.3402 0.2556 0.079 Uiso 1 1 calc R C 1
H29B H 0.3504 0.4116 0.1736 0.079 Uiso 1 1 calc R C 1
H29C H 0.4253 0.4539 0.2246 0.079 Uiso 1 1 calc R C 1
C30 C 0.6181(5) 0.2866(4) 0.2393(3) 0.0395(13) Uani 1 1 d . C 1
H30A H 0.6905 0.246 0.219 0.059 Uiso 1 1 calc R C 1
H30B H 0.5889 0.2379 0.2832 0.059 Uiso 1 1 calc R C 1
H30C H 0.6351 0.3506 0.2535 0.059 Uiso 1 1 calc R C 1
C31 C 0.2397(4) 1.0028(4) 0.6792(3) 0.0296(11) Uani 1 1 d . A 1
C32 C 0.3307(4) 1.0035(4) 0.7240(3) 0.0299(11) Uani 1 1 d . A 1
C33 C 0.2834(4) 0.9980(4) 0.7975(3) 0.0318(11) Uani 1 1 d . A 1
C34 C 0.1642(4) 0.9931(4) 0.7982(3) 0.0309(11) Uani 1 1 d . A 1
C35 C 0.1359(4) 0.9962(4) 0.7247(3) 0.0295(11) Uani 1 1 d . A 1
C36 C 0.2485(4) 1.0117(4) 0.5986(3) 0.0290(11) Uani 1 1 d . A 1
C37 C 0.3642(5) 0.9538(5) 0.4990(3) 0.0385(12) Uani 1 1 d . A 1
H37A H 0.4357 0.9007 0.4893 0.058 Uiso 1 1 calc R A 1
H37B H 0.3739 1.029 0.4753 0.058 Uiso 1 1 calc R A 1
H37C H 0.2963 0.9389 0.4786 0.058 Uiso 1 1 calc R A 1
C38 C 0.4528(4) 1.0089(4) 0.6986(3) 0.0335(11) Uani 1 1 d . A 1
C39 C 0.6529(5) 0.9455(6) 0.7302(4) 0.0637(18) Uani 1 1 d . A 1
H39A H 0.7022 0.8916 0.7683 0.096 Uiso 1 1 calc R A 1
H39B H 0.6623 1.0201 0.7296 0.096 Uiso 1 1 calc R A 1
H39C H 0.6773 0.9293 0.6815 0.096 Uiso 1 1 calc R A 1
C40 C 0.3502(5) 0.9987(4) 0.8607(3) 0.0358(12) Uani 1 1 d . A 1
C41 C 0.5049(6) 1.0693(5) 0.8930(3) 0.0516(16) Uani 1 1 d . A 1
H41A H 0.5483 1.1287 0.874 0.077 Uiso 1 1 calc R A 1
H41B H 0.56 0.9975 0.899 0.077 Uiso 1 1 calc R A 1
H41C H 0.4661 1.077 0.9411 0.077 Uiso 1 1 calc R A 1
C42 C 0.0790(5) 0.9996(4) 0.8613(3) 0.0388(12) Uani 1 1 d . A 1
C43 C -0.0957(6) 0.9467(6) 0.9204(4) 0.0655(19) Uani 1 1 d . A 1
H43A H -0.1432 0.8918 0.9217 0.098 Uiso 1 1 calc R A 1
H43B H -0.144 1.0212 0.9041 0.098 Uiso 1 1 calc R A 1
H43C H -0.0679 0.9379 0.9701 0.098 Uiso 1 1 calc R A 1
C44 C 0.0203(4) 0.9961(4) 0.7005(3) 0.0314(11) Uani 1 1 d . A 1
C45 C -0.0769(5) 0.9325(5) 0.6181(3) 0.0488(14) Uani 1 1 d . A 1
H45A H -0.059 0.8836 0.5835 0.073 Uiso 1 1 calc R A 1
H45B H -0.1114 1.0077 0.5912 0.073 Uiso 1 1 calc R A 1
H45C H -0.1333 0.906 0.6571 0.073 Uiso 1 1 calc R A 1
O1S O 0.5833(8) 0.6418(9) 0.3469(5) 0.175(4) Uani 1 1 d D D 1
O2S O 0.0877(7) 0.6516(10) 0.8474(5) 0.172(4) Uani 1 1 d D E 1
C1S C 0.5906(14) 0.6483(14) 0.2700(6) 0.226(10) Uani 1 1 d D D 1
H1S1 H 0.615 0.7178 0.2436 0.271 Uiso 1 1 calc R D 1
H1S2 H 0.6519 0.5858 0.2592 0.271 Uiso 1 1 calc R D 1
C2S C 0.4899(7) 0.6456(8) 0.2454(5) 0.085(2) Uani 1 1 d D D 1
H2S1 H 0.4892 0.5707 0.2396 0.102 Uiso 1 1 calc R D 1
H2S2 H 0.4738 0.6991 0.1971 0.102 Uiso 1 1 calc R D 1
C3S C 0.4035(9) 0.6763(16) 0.3028(9) 0.275(13) Uani 1 1 d D D 1
H3S1 H 0.3753 0.7576 0.2917 0.33 Uiso 1 1 calc R D 1
H3S2 H 0.3346 0.6422 0.3038 0.33 Uiso 1 1 calc R D 1
C4S C 0.4541(14) 0.641(2) 0.3699(7) 0.282(14) Uani 1 1 d D D 1
H4S1 H 0.443 0.5661 0.3952 0.338 Uiso 1 1 calc R D 1
H4S2 H 0.4223 0.6926 0.4025 0.338 Uiso 1 1 calc R D 1
C5S C 0.0680(13) 0.6593(13) 0.7721(5) 0.170(7) Uani 1 1 d D E 1
H5S1 H 0.0837 0.7295 0.7402 0.204 Uiso 1 1 calc R E 1
H5S2 H 0.1191 0.5967 0.7542 0.204 Uiso 1 1 calc R E 1
C6S C -0.0477(13) 0.6556(14) 0.7721(8) 0.313(17) Uani 1 1 d D E 1
H6S1 H -0.0558 0.6073 0.7393 0.376 Uiso 1 1 calc R E 1
H6S2 H -0.0925 0.7309 0.7504 0.376 Uiso 1 1 calc R E 1
C7S C -0.0993(8) 0.6170(9) 0.8421(8) 0.145(6) Uani 1 1 d D E 1
H7S1 H -0.1715 0.6701 0.8527 0.174 Uiso 1 1 calc R E 1
H7S2 H -0.1189 0.5441 0.8463 0.174 Uiso 1 1 calc R E 1
C8S C -0.0161(11) 0.6099(19) 0.8854(8) 0.242(11) Uani 1 1 d D E 1
H8S1 H 0.0103 0.5315 0.9112 0.29 Uiso 1 1 calc R E 1
H8S2 H -0.0486 0.6519 0.9236 0.29 Uiso 1 1 calc R E 1

loop_
_atom_site_aniso_label
_atom_site_aniso_U_11
_atom_site_aniso_U_22
_atom_site_aniso_U_33
_atom_site_aniso_U_23
_atom_site_aniso_U_13
_atom_site_aniso_U_12
Mo1 0.0222(3) 0.0224(3) 0.0242(3) -0.0033(2) -0.0026(2) -0.0066(2)
Mo2 0.0198(3) 0.0253(3) 0.0241(3) -0.0035(2) -0.0025(2) -0.0055(2)
O1 0.037(2) 0.041(2) 0.035(2) -0.0056(16) -0.0056(17) 0.0019(17)
O2 0.0337(19) 0.041(2) 0.0277(17) -0.0111(15) -0.0017(15) 0.0013(16)
O3 0.048(2) 0.070(3) 0.035(2) -0.0059(19) 0.0078(18) -0.027(2)
O4 0.031(2) 0.049(2) 0.049(2) -0.0102(18) -0.0012(17) -0.0038(17)
O5 0.089(3) 0.059(3) 0.030(2) 0.0025(19) -0.009(2) -0.032(2)
O6 0.049(2) 0.036(2) 0.0344(19) -0.0071(16) -0.0083(17) -0.0113(17)
O7 0.096(4) 0.063(3) 0.056(3) -0.029(2) 0.038(3) -0.035(3)
O8 0.041(2) 0.061(3) 0.043(2) -0.0144(19) 0.0173(18) -0.021(2)
O9 0.034(2) 0.082(3) 0.067(3) -0.039(2) -0.005(2) 0.006(2)
O10 0.030(2) 0.046(2) 0.059(2) -0.0249(19) 0.0007(18) -0.0111(16)
C1 0.023(2) 0.027(3) 0.034(3) -0.008(2) -0.005(2) -0.0030(19)
C2 0.030(3) 0.025(3) 0.030(3) -0.003(2) -0.007(2) -0.007(2)
C3 0.028(3) 0.028(3) 0.030(3) -0.003(2) -0.006(2) -0.008(2)
C4 0.030(3) 0.032(3) 0.026(2) -0.007(2) -0.006(2) -0.010(2)
C5 0.023(2) 0.032(3) 0.033(3) -0.006(2) -0.008(2) -0.009(2)
C6 0.022(2) 0.029(3) 0.033(3) -0.002(2) -0.003(2) -0.009(2)
C7 0.034(3) 0.035(3) 0.038(3) -0.012(2) 0.005(2) -0.009(2)
C8 0.047(3) 0.041(3) 0.036(3) -0.014(2) 0.007(2) -0.010(3)
C9 0.030(3) 0.082(5) 0.078(5) -0.044(4) -0.002(3) 0.004(3)
C10 0.048(3) 0.032(3) 0.030(3) -0.003(2) -0.002(2) -0.018(2)
C11 0.060(4) 0.043(3) 0.036(3) 0.004(3) -0.014(3) -0.007(3)
C12 0.048(4) 0.067(4) 0.042(3) 0.010(3) 0.007(3) -0.019(3)
C13 0.034(3) 0.032(3) 0.039(3) -0.008(2) -0.002(2) -0.012(2)
C14 0.052(4) 0.029(3) 0.053(3) -0.002(2) -0.008(3) -0.016(3)
C15 0.074(4) 0.041(3) 0.073(4) -0.009(3) -0.033(4) -0.026(3)
C16 0.024(2) 0.027(3) 0.034(3) -0.003(2) -0.008(2) -0.007(2)
C17 0.019(2) 0.034(3) 0.031(3) -0.003(2) -0.003(2) -0.008(2)
C18 0.020(2) 0.031(3) 0.029(2) -0.007(2) -0.003(2) -0.005(2)
C19 0.023(2) 0.022(2) 0.030(2) -0.004(2) -0.004(2) -0.0003(19)
C20 0.023(2) 0.033(3) 0.026(2) -0.001(2) -0.006(2) -0.005(2)
C21 0.024(2) 0.032(3) 0.028(2) -0.005(2) -0.007(2) -0.006(2)
C22 0.035(3) 0.035(3) 0.046(3) -0.014(2) 0.002(2) -0.010(2)
C23 0.051(4) 0.035(3) 0.062(4) -0.006(3) -0.006(3) -0.018(3)
C24 0.064(4) 0.057(4) 0.065(4) -0.012(3) -0.021(3) -0.029(3)
C25 0.029(3) 0.033(3) 0.036(3) -0.008(2) -0.001(2) -0.002(2)
C26 0.033(3) 0.069(4) 0.070(4) -0.034(4) -0.006(3) 0.007(3)
C27 0.043(3) 0.048(3) 0.045(3) -0.023(3) 0.005(3) -0.009(3)
C28 0.038(3) 0.039(3) 0.025(2) -0.002(2) -0.003(2) -0.013(2)
C29 0.043(3) 0.065(4) 0.038(3) 0.009(3) 0.006(3) -0.013(3)
C30 0.050(3) 0.036(3) 0.030(3) 0.000(2) -0.007(2) -0.009(2)
C31 0.034(3) 0.026(3) 0.028(3) -0.005(2) 0.001(2) -0.005(2)
C32 0.035(3) 0.030(3) 0.025(2) -0.008(2) 0.002(2) -0.008(2)
C33 0.038(3) 0.029(3) 0.027(2) -0.004(2) 0.002(2) -0.007(2)
C34 0.037(3) 0.025(3) 0.029(3) -0.005(2) 0.004(2) -0.007(2)
C35 0.031(3) 0.024(2) 0.033(3) -0.007(2) 0.002(2) -0.004(2)
C36 0.028(3) 0.029(3) 0.033(3) -0.007(2) 0.001(2) -0.011(2)
C37 0.036(3) 0.048(3) 0.033(3) -0.014(2) 0.003(2) -0.007(2)
C38 0.035(3) 0.039(3) 0.031(3) -0.014(2) 0.001(2) -0.012(2)
C39 0.029(3) 0.081(5) 0.081(5) -0.026(4) 0.001(3) -0.004(3)
C40 0.049(3) 0.030(3) 0.028(3) -0.009(2) 0.002(2) -0.006(2)
C41 0.065(4) 0.045(3) 0.051(4) -0.014(3) -0.022(3) -0.012(3)
C42 0.047(3) 0.038(3) 0.028(3) -0.008(2) 0.009(2) -0.007(3)
C43 0.043(4) 0.090(5) 0.059(4) -0.013(4) 0.021(3) -0.018(4)
C44 0.034(3) 0.028(3) 0.029(3) -0.005(2) 0.004(2) -0.005(2)
C45 0.039(3) 0.052(4) 0.060(4) -0.016(3) -0.002(3) -0.017(3)
O1S 0.116(7) 0.216(10) 0.155(8) 0.015(7) -0.008(6) -0.021(7)
O2S 0.105(6) 0.284(12) 0.127(7) -0.029(7) 0.012(5) -0.067(7)
C1S 0.39(3) 0.29(2) 0.073(7) 0.011(9) -0.091(11) -0.24(2)
C2S 0.073(5) 0.108(7) 0.084(6) -0.033(5) -0.018(5) -0.022(5)
C3S 0.043(6) 0.36(3) 0.50(4) -0.31(3) -0.086(13) 0.054(10)
C4S 0.201(17) 0.65(4) 0.104(10) -0.169(18) 0.044(11) -0.24(2)
C5S 0.242(18) 0.216(15) 0.061(6) 0.027(8) -0.042(8) -0.116(13)
C6S 0.33(2) 0.31(2) 0.31(2) 0.199(19) -0.28(2) -0.26(2)
C7S 0.059(6) 0.093(7) 0.271(17) 0.023(9) -0.053(8) -0.043(5)
C8S 0.095(10) 0.52(4) 0.147(12) -0.099(17) 0.048(9) -0.141(16)

loop_
_atom_type_symbol
_atom_type_description
_atom_type_scat_dispersion_real
_atom_type_scat_dispersion_imag
_atom_type_scat_source
C C 0.0033 0.0016 'International Tables Vol C Tables 4.2.6.8 and 6.1.1.4'
H H 0 0 'International Tables Vol C Tables 4.2.6.8 and 6.1.1.4'
Mo Mo -1.6832 0.6857 'International Tables Vol C Tables 4.2.6.8 and 6.1.1.4'
O O 0.0106 0.006 'International Tables Vol C Tables 4.2.6.8 and 6.1.1.4'

loop_
_geom_angle_atom_site_label_1
_geom_angle_atom_site_label_2
_geom_angle_atom_site_label_3
_geom_angle
_geom_angle_site_symmetry_1
_geom_angle_site_symmetry_3
_geom_angle_publ_flag
C6 Mo1 C6 180.0000(10) 2_566 . ?
C6 Mo1 C4 64.16(17) 2_566 2_566 ?
C6 Mo1 C4 115.84(17) . 2_566 ?
C6 Mo1 C4 115.84(17) 2_566 . ?
C6 Mo1 C4 64.16(17) . . ?
C4 Mo1 C4 180.0000(10) 2_566 . ?
C6 Mo1 C2 64.70(16) 2_566 2_566 ?
C6 Mo1 C2 115.30(16) . 2_566 ?
C4 Mo1 C2 64.27(17) 2_566 2_566 ?
C4 Mo1 C2 115.73(17) . 2_566 ?
C6 Mo1 C2 115.30(16) 2_566 . ?
C6 Mo1 C2 64.70(16) . . ?
C4 Mo1 C2 115.73(17) 2_566 . ?
C4 Mo1 C2 64.27(17) . . ?
C2 Mo1 C2 180.0000(10) 2_566 . ?
C6 Mo1 C1 143.71(16) 2_566 . ?
C6 Mo1 C1 36.29(16) . . ?
C4 Mo1 C1 103.70(17) 2_566 . ?
C4 Mo1 C1 76.30(17) . . ?
C2 Mo1 C1 143.82(16) 2_566 . ?
C2 Mo1 C1 36.18(16) . . ?
C6 Mo1 C1 36.29(16) 2_566 2_566 ?
C6 Mo1 C1 143.71(16) . 2_566 ?
C4 Mo1 C1 76.30(17) 2_566 2_566 ?
C4 Mo1 C1 103.70(17) . 2_566 ?
C2 Mo1 C1 36.18(16) 2_566 2_566 ?
C2 Mo1 C1 143.82(16) . 2_566 ?
C1 Mo1 C1 180.0(2) . 2_566 ?
C6 Mo1 C5 35.68(17) 2_566 2_566 ?
C6 Mo1 C5 144.32(17) . 2_566 ?
C4 Mo1 C5 36.14(16) 2_566 2_566 ?
C4 Mo1 C5 143.86(16) . 2_566 ?
C2 Mo1 C5 76.53(16) 2_566 2_566 ?
C2 Mo1 C5 103.47(16) . 2_566 ?
C1 Mo1 C5 114.89(17) . 2_566 ?
C1 Mo1 C5 65.11(17) 2_566 2_566 ?
C6 Mo1 C5 144.32(17) 2_566 . ?
C6 Mo1 C5 35.68(17) . . ?
C4 Mo1 C5 143.86(16) 2_566 . ?
C4 Mo1 C5 36.14(16) . . ?
C2 Mo1 C5 103.47(16) 2_566 . ?
C2 Mo1 C5 76.53(16) . . ?
C1 Mo1 C5 65.11(17) . . ?
C1 Mo1 C5 114.89(17) 2_566 . ?
C5 Mo1 C5 180.00(19) 2_566 . ?
C6 Mo1 C3 76.39(16) 2_566 2_566 ?
C6 Mo1 C3 103.61(16) . 2_566 ?
C4 Mo1 C3 36.12(16) 2_566 2_566 ?
C4 Mo1 C3 143.88(16) . 2_566 ?
C2 Mo1 C3 35.75(16) 2_566 2_566 ?
C2 Mo1 C3 144.25(16) . 2_566 ?
C1 Mo1 C3 114.99(17) . 2_566 ?
C1 Mo1 C3 65.01(17) 2_566 2_566 ?
C5 Mo1 C3 65.34(16) 2_566 2_566 ?
C5 Mo1 C3 114.66(16) . 2_566 ?
C6 Mo1 C3 103.61(16) 2_566 . ?
C6 Mo1 C3 76.39(16) . . ?
C4 Mo1 C3 143.88(16) 2_566 . ?
C4 Mo1 C3 36.12(16) . . ?
C2 Mo1 C3 144.25(16) 2_566 . ?
C2 Mo1 C3 35.75(16) . . ?
C1 Mo1 C3 65.01(17) . . ?
C1 Mo1 C3 114.99(17) 2_566 . ?
C5 Mo1 C3 114.66(16) 2_566 . ?
C5 Mo1 C3 65.34(16) . . ?
C3 Mo1 C3 180.00(15) 2_566 . ?
C21 Mo2 C21 180.0(2) . 2_665 ?
C21 Mo2 C17 115.43(17) . 2_665 ?
C21 Mo2 C17 64.57(17) 2_665 2_665 ?
C21 Mo2 C17 64.57(17) . . ?
C21 Mo2 C17 115.43(17) 2_665 . ?
C17 Mo2 C17 180.0(2) 2_665 . ?
C21 Mo2 C19 115.66(16) . 2_665 ?
C21 Mo2 C19 64.34(16) 2_665 2_665 ?
C17 Mo2 C19 64.04(16) 2_665 2_665 ?
C17 Mo2 C19 115.96(16) . 2_665 ?
C21 Mo2 C19 64.34(16) . . ?
C21 Mo2 C19 115.66(16) 2_665 . ?
C17 Mo2 C19 115.96(16) 2_665 . ?
C17 Mo2 C19 64.04(16) . . ?
C19 Mo2 C19 180.0(2) 2_665 . ?
C21 Mo2 C16 143.75(16) . 2_665 ?
C21 Mo2 C16 36.25(16) 2_665 2_665 ?
C17 Mo2 C16 36.08(17) 2_665 2_665 ?
C17 Mo2 C16 143.92(17) . 2_665 ?
C19 Mo2 C16 76.27(16) 2_665 2_665 ?
C19 Mo2 C16 103.73(16) . 2_665 ?
C21 Mo2 C16 36.25(16) . . ?
C21 Mo2 C16 143.75(16) 2_665 . ?
C17 Mo2 C16 143.92(17) 2_665 . ?
C17 Mo2 C16 36.08(17) . . ?
C19 Mo2 C16 103.73(16) 2_665 . ?
C19 Mo2 C16 76.27(16) . . ?
C16 Mo2 C16 180.0(3) 2_665 . ?
C21 Mo2 C20 36.04(16) . . ?
C21 Mo2 C20 143.96(16) 2_665 . ?
C17 Mo2 C20 103.98(16) 2_665 . ?
C17 Mo2 C20 76.02(16) . . ?
C19 Mo2 C20 144.27(16) 2_665 . ?
C19 Mo2 C20 35.73(16) . . ?
C16 Mo2 C20 114.90(16) 2_665 . ?
C16 Mo2 C20 65.10(16) . . ?
C21 Mo2 C20 143.96(16) . 2_665 ?
C21 Mo2 C20 36.04(16) 2_665 2_665 ?
C17 Mo2 C20 76.02(16) 2_665 2_665 ?
C17 Mo2 C20 103.98(16) . 2_665 ?
C19 Mo2 C20 35.73(16) 2_665 2_665 ?
C19 Mo2 C20 144.27(16) . 2_665 ?
C16 Mo2 C20 65.10(16) 2_665 2_665 ?
C16 Mo2 C20 114.90(16) . 2_665 ?
C20 Mo2 C20 180.00(14) . 2_665 ?
C21 Mo2 C18 76.62(16) . . ?
C21 Mo2 C18 103.38(16) 2_665 . ?
C17 Mo2 C18 144.14(16) 2_665 . ?
C17 Mo2 C18 35.86(16) . . ?
C19 Mo2 C18 144.05(16) 2_665 . ?
C19 Mo2 C18 35.95(16) . . ?
C16 Mo2 C18 114.82(16) 2_665 . ?
C16 Mo2 C18 65.18(16) . . ?
C20 Mo2 C18 64.89(16) . . ?
C20 Mo2 C18 115.11(16) 2_665 . ?
C21 Mo2 C18 103.38(16) . 2_665 ?
C21 Mo2 C18 76.62(16) 2_665 2_665 ?
C17 Mo2 C18 35.86(16) 2_665 2_665 ?
C17 Mo2 C18 144.14(16) . 2_665 ?
C19 Mo2 C18 35.95(16) 2_665 2_665 ?
C19 Mo2 C18 144.05(16) . 2_665 ?
C16 Mo2 C18 65.18(16) 2_665 2_665 ?
C16 Mo2 C18 114.82(16) . 2_665 ?
C20 Mo2 C18 115.11(16) . 2_665 ?
C20 Mo2 C18 64.89(16) 2_665 2_665 ?
C18 Mo2 C18 180.0(2) . 2_665 ?
C36 O2 C37 115.2(4) . . ?
C38 O4 C39 115.8(5) . . ?
C40 O6 C41 115.9(4) . . ?
C42 O8 C43 116.6(5) . . ?
C44 O10 C45 117.1(4) . . ?
C2 C1 C6 117.9(4) . . ?
C2 C1 C7 122.0(4) . . ?
C6 C1 C7 119.9(4) . . ?
C2 C1 Mo1 71.4(3) . . ?
C6 C1 Mo1 70.8(3) . . ?
C7 C1 Mo1 133.3(3) . . ?
C3 C2 C1 121.8(4) . . ?
C3 C2 Mo1 73.0(3) . . ?
C1 C2 Mo1 72.4(3) . . ?
C2 C3 C4 117.8(4) . . ?
C2 C3 C10 120.7(4) . . ?
C4 C3 C10 121.2(4) . . ?
C2 C3 Mo1 71.2(3) . . ?
C4 C3 Mo1 70.6(3) . . ?
C10 C3 Mo1 134.4(3) . . ?
C5 C4 C3 122.4(4) . . ?
C5 C4 Mo1 72.9(3) . . ?
C3 C4 Mo1 73.3(3) . . ?
C6 C5 C4 117.8(4) . . ?
C6 C5 C13 122.2(4) . . ?
C4 C5 C13 119.8(4) . . ?
C6 C5 Mo1 71.1(3) . . ?
C4 C5 Mo1 70.9(2) . . ?
C13 C5 Mo1 133.8(3) . . ?
C5 C6 C1 122.3(4) . . ?
C5 C6 Mo1 73.2(3) . . ?
C1 C6 Mo1 72.9(3) . . ?
C1 C7 C8 114.1(4) . . ?
C1 C7 C9 108.0(4) . . ?
C8 C7 C9 110.2(5) . . ?
C3 C10 C12 114.5(4) . . ?
C3 C10 C11 108.2(4) . . ?
C12 C10 C11 110.7(5) . . ?
C5 C13 C14 115.0(4) . . ?
C5 C13 C15 109.1(4) . . ?
C14 C13 C15 110.4(4) . . ?
C17 C16 C21 117.8(4) . . ?
C17 C16 C22 122.0(4) . . ?
C21 C16 C22 120.1(4) . . ?
C17 C16 Mo2 71.2(3) . . ?
C21 C16 Mo2 70.9(2) . . ?
C22 C16 Mo2 132.4(3) . . ?
C18 C17 C16 122.5(4) . . ?
C18 C17 Mo2 73.1(3) . . ?
C16 C17 Mo2 72.7(3) . . ?
C17 C18 C19 117.6(4) . . ?
C17 C18 C25 119.8(4) . . ?
C19 C18 C25 122.2(4) . . ?
C17 C18 Mo2 71.0(3) . . ?
C19 C18 Mo2 71.3(3) . . ?
C25 C18 Mo2 133.6(3) . . ?
C20 C19 C18 122.0(4) . . ?
C20 C19 Mo2 72.7(3) . . ?
C18 C19 Mo2 72.8(3) . . ?
C19 C20 C21 118.6(4) . . ?
C19 C20 C28 120.2(4) . . ?
C21 C20 C28 121.0(4) . . ?
C19 C20 Mo2 71.6(2) . . ?
C21 C20 Mo2 70.9(2) . . ?
C28 C20 Mo2 133.5(3) . . ?
C20 C21 C16 121.4(4) . . ?
C20 C21 Mo2 73.1(3) . . ?
C16 C21 Mo2 72.9(3) . . ?
C23 C22 C16 114.4(4) . . ?
C23 C22 C24 109.7(5) . . ?
C16 C22 C24 109.3(4) . . ?
C18 C25 C27 114.4(4) . . ?
C18 C25 C26 108.2(4) . . ?
C27 C25 C26 110.8(5) . . ?
C29 C28 C30 110.5(4) . . ?
C29 C28 C20 114.1(4) . . ?
C30 C28 C20 107.8(4) . . ?
C32 C31 C35 108.1(4) . . ?
C32 C31 C36 126.5(4) . . ?
C35 C31 C36 125.4(4) . . ?
C31 C32 C33 108.1(4) . . ?
C31 C32 C38 125.6(4) . . ?
C33 C32 C38 126.2(4) . . ?
C34 C33 C32 108.1(4) . . ?
C34 C33 C40 127.1(4) . . ?
C32 C33 C40 124.8(5) . . ?
C33 C34 C35 108.3(4) . . ?
C33 C34 C42 125.7(5) . . ?
C35 C34 C42 125.5(5) . . ?
C31 C35 C34 107.4(4) . . ?
C31 C35 C44 126.3(4) . . ?
C34 C35 C44 126.3(4) . . ?
O1 C36 O2 123.0(4) . . ?
O1 C36 C31 124.8(5) . . ?
O2 C36 C31 112.2(4) . . ?
O3 C38 O4 122.3(5) . . ?
O3 C38 C32 126.1(5) . . ?
O4 C38 C32 111.6(4) . . ?
O5 C40 O6 122.4(5) . . ?
O5 C40 C33 126.7(5) . . ?
O6 C40 C33 110.9(4) . . ?
O7 C42 O8 122.7(5) . . ?
O7 C42 C34 124.3(5) . . ?
O8 C42 C34 113.0(4) . . ?
O9 C44 O10 122.3(5) . . ?
O9 C44 C35 126.3(5) . . ?
O10 C44 C35 111.3(4) . . ?
C1S O1S C4S 104.9(10) . . ?
C5S O2S C8S 101.6(10) . . ?
C2S C1S O1S 111.8(12) . . ?
C1S C2S C3S 103.7(10) . . ?
C4S C3S C2S 109.5(10) . . ?
C3S C4S O1S 101.1(10) . . ?
C6S C5S O2S 104.1(10) . . ?
C5S C6S C7S 115.1(9) . . ?
C8S C7S C6S 101.6(9) . . ?
C7S C8S O2S 114.5(11) . . ?

loop_
_geom_bond_atom_site_label_1
_geom_bond_atom_site_label_2
_geom_bond_distance
_geom_bond_site_symmetry_2
_geom_bond_publ_flag
Mo1 C6 2.277(4) . ?
Mo1 C4 2.278(4) . ?
Mo1 C2 2.290(5) . ?
Mo1 C1 2.304(5) . ?
Mo1 C5 2.305(4) . ?
Mo1 C3 2.313(4) . ?
Mo2 C21 2.279(4) . ?
Mo2 C17 2.286(4) . ?
Mo2 C19 2.294(4) . ?
Mo2 C16 2.305(4) . ?
Mo2 C20 2.308(4) . ?
Mo2 C18 2.313(4) . ?
O1 C36 1.209(6) . ?
O2 C36 1.343(6) . ?
O2 C37 1.445(6) . ?
O3 C38 1.205(6) . ?
O4 C38 1.351(6) . ?
O4 C39 1.439(7) . ?
O5 C40 1.206(6) . ?
O6 C40 1.354(6) . ?
O6 C41 1.436(6) . ?
O7 C42 1.208(6) . ?
O8 C42 1.333(6) . ?
O8 C43 1.453(7) . ?
O9 C44 1.205(6) . ?
O10 C44 1.348(6) . ?
O10 C45 1.432(6) . ?
C1 C2 1.426(6) . ?
C1 C6 1.427(6) . ?
C1 C7 1.520(7) . ?
C2 C3 1.413(7) . ?
C3 C4 1.424(6) . ?
C3 C10 1.517(6) . ?
C4 C5 1.422(6) . ?
C5 C6 1.404(7) . ?
C5 C13 1.514(7) . ?
C7 C8 1.527(7) . ?
C7 C9 1.534(8) . ?
C10 C12 1.522(8) . ?
C10 C11 1.534(7) . ?
C13 C14 1.516(7) . ?
C13 C15 1.524(7) . ?
C16 C17 1.422(7) . ?
C16 C21 1.426(6) . ?
C16 C22 1.520(7) . ?
C17 C18 1.416(7) . ?
C18 C19 1.422(6) . ?
C18 C25 1.520(7) . ?
C19 C20 1.412(6) . ?
C20 C21 1.419(7) . ?
C20 C28 1.531(6) . ?
C22 C23 1.518(8) . ?
C22 C24 1.525(7) . ?
C25 C27 1.520(7) . ?
C25 C26 1.531(7) . ?
C28 C29 1.524(8) . ?
C28 C30 1.527(7) . ?
C31 C32 1.408(7) . ?
C31 C35 1.415(7) . ?
C31 C36 1.470(7) . ?
C32 C33 1.416(7) . ?
C32 C38 1.465(7) . ?
C33 C34 1.399(7) . ?
C33 C40 1.471(7) . ?
C34 C35 1.423(7) . ?
C34 C42 1.470(7) . ?
C35 C44 1.456(7) . ?
O1S C1S 1.408(11) . ?
O1S C4S 1.524(13) . ?
O2S C5S 1.416(11) . ?
O2S C8S 1.476(11) . ?
C1S C2S 1.306(12) . ?
C2S C3S 1.459(12) . ?
C3S C4S 1.358(13) . ?
C5S C6S 1.356(12) . ?
C6S C7S 1.404(13) . ?
C7S C8S 1.288(11) . ?
